data_4112972
loop_
_publ_author_name
'Olivier Oms'
'Jean Le Bideau'
'Fabrice Leroux'
'Arie van der Lee'
'Dominique Leclercq'
'Andr\'e Vioux'

_publ_contact_author_address
;
Laboratoire de Chimie Moleculaire et Organisation du Solide
UMR 5637
Universite de Montpellier II - cc 007
Place E. Bataillon
34095 Montpellier CEDEX 05
FRANCE
;
_publ_contact_author_email lebideau@univ-montp2.fr
_publ_contact_author_name 'Jean Le Bideau'
_publ_section_title
;
 Mixed 1D-2D Inorganic Polymeric Zinc Ferrocenylphosphonate: Crystal
 Structure and Electrochemical Study
;
_journal_name_full 'Journal of the American Chemical Society'
_journal_page_first 12090
_journal_page_last 12096
_journal_paper_doi 10.1021/ja049457p
_journal_volume 126
_journal_year 2004
_chemical_compound_source
;
?
;
_chemical_formula_moiety ' C10 H12 Fe1 O4 P1 Zn0.50 '
_chemical_formula_sum 'C10 H12 Fe O4 P Zn0.5'
_chemical_formula_weight 315.71
_space_group_IT_number 56
_symmetry_cell_setting orthorhombic
_symmetry_space_group_name_Hall '-P 2ab 2ac'
_symmetry_space_group_name_H-M 'P c c n'
_atom_sites_solution_hydrogens geom
_atom_sites_solution_primary direct
_audit_creation_date 04-19-01
_audit_creation_method CRYSTALS_ver_12-03-99
_cell_angle_alpha 90
_cell_angle_beta 90
_cell_angle_gamma 90
_cell_formula_units_Z 8
_cell_length_a 9.695(1)
_cell_length_b 26.700(3)
_cell_length_c 8.864(1)
_cell_measurement_reflns_used 2172
_cell_measurement_temperature 173
_cell_measurement_theta_max 20
_cell_measurement_theta_min 2
_cell_volume 2294.5(4)
_computing_cell_refinement
;
 CrysAlis RED, (Oxford Diffraction, 2002)
;
_computing_data_collection
;
 Xcalibur, (Oxford Diffraction, 2002)
;
_computing_data_reduction
;
 CrysAlis RED, (Oxford Diffraction, 2002)
;
_computing_molecular_graphics
;
 CAMERON (Watkin et al 1996)
;
_computing_publication_material
;
 CRYSTALS (Watkin et al 2001)
;
_computing_structure_refinement
;
 CRYSTALS (Watkin et al 2001)
;
_computing_structure_solution
;
 SIR92 (Altomare et al, 1994)
;
_diffrn_ambient_temperature 173
_diffrn_measured_fraction_theta_full 0.997
_diffrn_measured_fraction_theta_max 0.927
_diffrn_measurement_device_type
;
Oxford Diffraction XCALIBUR
;
_diffrn_measurement_method \w
_diffrn_radiation_monochromator graphite
_diffrn_radiation_type 'Mo K\a'
_diffrn_radiation_wavelength 0.71073
_diffrn_reflns_av_R_equivalents 0.15
_diffrn_reflns_limit_h_max 14
_diffrn_reflns_limit_h_min -13
_diffrn_reflns_limit_k_max 38
_diffrn_reflns_limit_k_min -38
_diffrn_reflns_limit_l_max 13
_diffrn_reflns_limit_l_min -12
_diffrn_reflns_number 44085
_diffrn_reflns_theta_full 30.430
_diffrn_reflns_theta_max 32.372
_diffrn_reflns_theta_min 3.052
_diffrn_standards_decay_% 0.00
_diffrn_standards_interval_count 0
_diffrn_standards_interval_time 0
_diffrn_standards_number 3
_exptl_absorpt_coefficient_mu 2.469
_exptl_absorpt_correction_T_max 0.91
_exptl_absorpt_correction_T_min 0.81
_exptl_absorpt_correction_type gaussian
_exptl_crystal_colour ' white '
_exptl_crystal_density_diffrn 1.828
_exptl_crystal_description ' prism '
_exptl_crystal_F_000 1280.000
_exptl_crystal_size_max 0.40
_exptl_crystal_size_mid 0.08
_exptl_crystal_size_min 0.04
_refine_diff_density_max 0.65
_refine_diff_density_min -0.57
_refine_ls_extinction_method none
_refine_ls_goodness_of_fit_ref 1.1356
_refine_ls_hydrogen_treatment noref
_refine_ls_matrix_type full
_refine_ls_number_parameters 80
_refine_ls_number_reflns 736
_refine_ls_number_restraints 0
_refine_ls_R_factor_all 0.1969
_refine_ls_R_factor_gt 0.0385
_refine_ls_shift/su_max 0.000058
_refine_ls_structure_factor_coef F
_refine_ls_weighting_details
;
 Method, part 1, Chebychev polynomial, (Watkin, 1994, Prince, 1982)
 [weight] = 1.0/[A~0~*T~0~(x)+A~1~*T~1~(x) ... +A~n-1~]*T~n-1~(x)]
 where A~i~ are the Chebychev coefficients listed below and x= Fcalc/Fmax
 Method = Robust Weighting (Prince, 1982)
 W = [weight] * [1-(deltaF/6*sigmaF)^2]^2
 A~i~ are:
 144. -240. 161. -69.0 20.7
;
_refine_ls_weighting_scheme calc
_refine_ls_wR_factor_all 0.0625
_refine_ls_wR_factor_gt 0.0419
_refine_ls_wR_factor_ref 0.0419
_reflns_limit_h_max 14
_reflns_limit_h_min 0
_reflns_limit_k_max 38
_reflns_limit_k_min 0
_reflns_limit_l_max 13
_reflns_limit_l_min 0
_reflns_number_gt 736
_reflns_number_total 3821
_reflns_threshold_expression I>2.00u(I)
_cod_data_source_file ja049457psi20040130_072104.cif
_cod_data_source_block CRYSTALS_cif
_cod_original_sg_symbol_H-M 'P c c n '
_cod_original_formula_sum ' C10 H12 Fe1 O4 P1 Zn0.50 '
_cod_database_code 4112972

loop_
_symmetry_equiv_pos_as_xyz
x,y,z
-x,-y,-z
-x+1/2,y,z+1/2
x+1/2,-y,-z+1/2
x,-y+1/2,z+1/2
-x,y+1/2,-z+1/2
-x+1/2,-y+1/2,z
x+1/2,y+1/2,-z

loop_
_atom_site_label
_atom_site_type_symbol
_atom_site_fract_x
_atom_site_fract_y
_atom_site_fract_z
_atom_site_U_iso_or_equiv
_atom_site_occupancy
_atom_site_adp_type
_atom_site_refinement_flags
H27 H -0.0722 0.2016 0.5729 0.0500 1.0000 Uiso .
H28 H 0.6783 0.2015 0.2940 0.0500 1.0000 Uiso .
H29 H 0.6786 0.2355 0.1880 0.0500 1.0000 Uiso .
H18 H 0.2741 0.1250 0.1932 0.0500 1.0000 Uiso .
H19 H 0.2418 0.0275 0.1710 0.0500 1.0000 Uiso .
H20 H 0.0350 0.0014 0.3431 0.0500 1.0000 Uiso .
H21 H -0.0514 0.0833 0.4856 0.0500 1.0000 Uiso .
H22 H -0.1289 0.1782 0.1087 0.0500 1.0000 Uiso .
H23 H 0.0529 0.1438 -0.0832 0.0500 1.0000 Uiso .
H24 H 0.0139 0.0474 -0.1075 0.0500 1.0000 Uiso .
H25 H -0.1944 0.0226 0.0708 0.0500 1.0000 Uiso .
H26 H -0.2734 0.1047 0.2083 0.0500 1.0000 Uiso .
Zn Zn 0.2500 0.2500 0.65881(18) 0.0216 1.0000 Uani ST
Fe Fe 0.00634(15) 0.08851(4) 0.17680(14) 0.0242 1.0000 Uani .
P P 0.0756(3) 0.18681(8) 0.4099(3) 0.0232 1.0000 Uani .
O4 O 0.3992(6) 0.2232(2) 0.7801(7) 0.0247(15) 1.0000 Uiso .
O5 O 0.1645(7) 0.1965(2) 0.5447(6) 0.0256(16) 1.0000 Uiso .
O6 O -0.0810(7) 0.1906(2) 0.4520(7) 0.0251(16) 1.0000 Uiso .
C7 C 0.202(1) 0.1044(3) 0.2492(11) 0.029(2) 1.0000 Uiso .
C8 C 0.183(1) 0.0506(3) 0.2375(11) 0.026(2) 1.0000 Uiso .
C9 C 0.0757(9) 0.0364(3) 0.3317(11) 0.028(2) 1.0000 Uiso .
C10 C 0.0228(9) 0.0805(3) 0.406(1) 0.025(2) 1.0000 Uiso .
C11 C 0.1027(9) 0.1228(3) 0.350(1) 0.024(2) 1.0000 Uiso .
C12 C -0.1956(11) 0.1023(4) 0.1281(12) 0.041(3) 1.0000 Uiso .
C13 C -0.1147(11) 0.1422(4) 0.0782(13) 0.037(3) 1.0000 Uiso .
C14 C -0.0163(12) 0.1235(4) -0.0274(11) 0.038(3) 1.0000 Uiso .
C15 C -0.0407(11) 0.0702(4) -0.0407(11) 0.039(3) 1.0000 Uiso .
C16 C -0.1502(12) 0.0575(4) 0.0560(11) 0.038(3) 1.0000 Uiso .
O17 O 0.6302(7) 0.2150(3) 0.2312(8) 0.0444(19) 1.0000 Uiso .

loop_
_atom_site_aniso_label
_atom_site_aniso_U_11
_atom_site_aniso_U_22
_atom_site_aniso_U_33
_atom_site_aniso_U_23
_atom_site_aniso_U_13
_atom_site_aniso_U_12
Zn 0.0287(8) 0.0145(6) 0.0216(7) 0.0000 0.0000 -0.0020(8)
Fe 0.0296(7) 0.0191(5) 0.0239(6) -0.0033(7) -0.0044(9) 0.0002(7)
P 0.0314(14) 0.016(1) 0.0219(12) 0.0005(13) -0.0016(15) -0.0012(11)

loop_
_atom_type_symbol
_atom_type_scat_dispersion_real
_atom_type_scat_dispersion_imag
_atom_type_scat_Cromer_Mann_a1
_atom_type_scat_Cromer_Mann_b1
_atom_type_scat_Cromer_Mann_a2
_atom_type_scat_Cromer_Mann_b2
_atom_type_scat_Cromer_Mann_a3
_atom_type_scat_Cromer_Mann_b3
_atom_type_scat_Cromer_Mann_a4
_atom_type_scat_Cromer_Mann_b4
_atom_type_scat_Cromer_Mann_c
_atom_type_scat_source
'Zn  ' 0.2839 1.4301 14.0743 3.2655 7.0318 0.2333 5.1652 10.3163 2.4100 58.7097 1.3041 International_Tables_Vol_IV_Table_2.2B
'Fe  ' 0.3463 0.8444 11.7695 4.7611 7.3573 0.3072 3.5222 15.3535 2.3045 76.8805 1.0369 International_Tables_Vol_IV_Table_2.2B
'C   ' 0.0033 0.0016 2.3100 20.8439 1.0200 10.2075 1.5886 0.5687 0.8650 51.6512 0.2156 International_Tables_Vol_IV_Table_2.2B
'H   ' 0.0000 0.0000 0.4930 10.5109 0.3229 26.1257 0.1402 3.1424 0.0408 57.7998 0.0030 International_Tables_Vol_IV_Table_2.2B
'O   ' 0.0106 0.0060 3.0485 13.2771 2.2868 5.7011 1.5463 0.3239 0.8670 32.9089 0.2508 International_Tables_Vol_IV_Table_2.2B
'P   ' 0.1023 0.0942 6.4345 1.9067 4.1791 27.1570 1.7800 0.5260 1.4908 68.1645 1.1149 International_Tables_Vol_IV_Table_2.2B

loop_
_geom_angle_atom_site_label_1
_geom_angle_site_symmetry_1
_geom_angle_atom_site_label_2
_geom_angle_atom_site_label_3
_geom_angle_site_symmetry_3
_geom_angle
_geom_angle_publ_flag
O5 . Zn O4 . 109.6(3) yes
O5 . Zn O5 7_555 117.0(4) yes
O4 . Zn O5 7_555 104.1(3) yes
O5 . Zn O4 7_555 104.1(3) yes
O4 . Zn O4 7_555 112.7(4) yes
O5 7_555 Zn O4 7_555 109.6(3) yes
C16 . Fe C15 . 40.4(4) yes
C16 . Fe C14 . 68.9(4) yes
C15 . Fe C14 . 41.4(4) yes
C16 . Fe C13 . 68.4(4) yes
C15 . Fe C13 . 68.6(4) yes
C14 . Fe C13 . 40.8(4) yes
C16 . Fe C12 . 41.0(4) yes
C15 . Fe C12 . 68.2(4) yes
C14 . Fe C12 . 68.1(4) yes
C13 . Fe C12 . 39.9(4) yes
C16 . Fe C11 . 158.6(4) yes
C15 . Fe C11 . 158.7(4) yes
C14 . Fe C11 . 121.0(4) yes
C13 . Fe C11 . 105.8(4) yes
C12 . Fe C11 . 121.6(4) yes
C16 . Fe C10 . 122.5(4) yes
C15 . Fe C10 . 158.3(4) yes
C14 . Fe C10 . 158.7(4) yes
C13 . Fe C10 . 122.7(4) yes
C12 . Fe C10 . 107.7(4) yes
C16 . Fe C9 . 108.6(4) yes
C15 . Fe C9 . 122.6(4) yes
C14 . Fe C9 . 158.2(4) yes
C13 . Fe C9 . 160.2(4) yes
C12 . Fe C9 . 125.1(4) yes
C16 . Fe C8 . 123.9(4) yes
C15 . Fe C8 . 108.4(4) yes
C14 . Fe C8 . 123.0(4) yes
C13 . Fe C8 . 158.7(4) yes
C12 . Fe C8 . 160.4(4) yes
C16 . Fe C7 . 160.2(4) yes
C15 . Fe C7 . 123.6(4) yes
C14 . Fe C7 . 106.4(4) yes
C13 . Fe C7 . 121.3(4) yes
C12 . Fe C7 . 156.8(4) yes
C11 . Fe C10 . 42.0(3) yes
C11 . Fe C9 . 69.5(4) yes
C10 . Fe C9 . 41.1(3) yes
C11 . Fe C8 . 68.9(4) yes
C10 . Fe C8 . 68.0(4) yes
C9 . Fe C8 . 39.2(3) yes
C11 . Fe C7 . 40.4(3) yes
C10 . Fe C7 . 68.8(4) yes
C9 . Fe C7 . 68.3(4) yes
C8 . Fe C7 . 41.4(3) yes
C11 . P O6 . 105.7(4) yes
C11 . P O5 . 108.3(4) yes
O6 . P O5 . 110.9(4) yes
C11 . P O4 3_554 110.9(4) yes
O6 . P O4 3_554 107.1(4) yes
O5 . P O4 3_554 113.6(3) yes
P 3_555 O4 Zn . 140.6(4) yes
P . O5 Zn . 142.3(4) yes
P . O6 H27 . 99.914 no
C11 . C7 C8 . 107.6(8) yes
C11 . C7 Fe . 68.6(5) yes
C8 . C7 Fe . 69.7(5) yes
C11 . C7 H18 . 126.389 no
C8 . C7 H18 . 125.979 no
Fe . C7 H18 . 126.526 no
C9 . C8 Fe . 70.7(5) yes
C9 . C8 C7 . 109.0(8) yes
Fe . C8 C7 . 68.9(5) yes
C9 . C8 H19 . 126.755 no
Fe . C8 H19 . 127.441 no
C7 . C8 H19 . 124.273 no
C10 . C9 C8 . 108.6(8) yes
C10 . C9 Fe . 68.8(5) yes
C8 . C9 Fe . 70.1(5) yes
C10 . C9 H20 . 124.372 no
C8 . C9 H20 . 126.947 no
Fe . C9 H20 . 123.825 no
C11 . C10 Fe . 67.8(5) yes
C11 . C10 C9 . 106.7(8) yes
Fe . C10 C9 . 70.1(5) yes
C11 . C10 H21 . 124.085 no
Fe . C10 H21 . 128.998 no
C9 . C10 H21 . 129.127 no
Fe . C11 C7 . 71.0(5) yes
Fe . C11 P . 125.8(5) yes
C7 . C11 P . 128.1(7) yes
Fe . C11 C10 . 70.2(5) yes
C7 . C11 C10 . 108.1(8) yes
P . C11 C10 . 123.8(7) yes
C16 . C12 C13 . 109.0(9) yes
C16 . C12 Fe . 69.3(6) yes
C13 . C12 Fe . 70.4(6) yes
C16 . C12 H26 . 125.623 no
C13 . C12 H26 . 125.369 no
Fe . C12 H26 . 124.302 no
C14 . C13 Fe . 69.7(6) yes
C14 . C13 C12 . 108.5(9) yes
Fe . C13 C12 . 69.7(6) yes
C14 . C13 H22 . 126.899 no
Fe . C13 H22 . 129.055 no
C12 . C13 H22 . 124.489 no
C15 . C14 Fe . 69.0(6) yes
C15 . C14 C13 . 106.7(9) yes
Fe . C14 C13 . 69.6(6) yes
C15 . C14 H23 . 127.292 no
Fe . C14 H23 . 128.004 no
C13 . C14 H23 . 125.983 no
C16 . C15 Fe . 69.6(6) yes
C16 . C15 C14 . 108.2(9) yes
Fe . C15 C14 . 69.6(6) yes
C16 . C15 H24 . 127.754 no
Fe . C15 H24 . 125.872 no
C14 . C15 H24 . 124.052 no
Fe . C16 C15 . 70.1(6) yes
Fe . C16 C12 . 69.6(6) yes
C15 . C16 C12 . 107.6(9) yes
Fe . C16 H25 . 127.536 no
C15 . C16 H25 . 127.468 no
C12 . C16 H25 . 124.859 no
H28 . O17 H29 . 106.749 no

loop_
_geom_bond_atom_site_label_1
_geom_bond_atom_site_label_2
_geom_bond_site_symmetry_2
_geom_bond_distance
_geom_bond_publ_flag
H27 O6 . 1.114 no
H28 O17 . 0.810 no
H29 O17 . 0.818 no
H18 C7 . 1.017 no
H19 C8 . 1.028 no
H20 C9 . 1.019 no
H21 C10 . 1.010 no
H22 C13 . 1.008 no
H23 C14 . 0.993 no
H24 C15 . 1.001 no
H25 C16 . 1.034 no
H26 C12 . 1.039 no
Zn O5 . 1.937(6) yes
Zn O4 . 1.939(6) yes
Zn O5 7_555 1.937(6) yes
Zn O4 7_555 1.939(6) yes
Fe2 C16 . 2.034(11) yes
Fe2 C15 . 2.04(1) yes
Fe2 C14 . 2.05(1) yes
Fe2 C13 . 2.05(1) yes
Fe2 C12 . 2.038(11) yes
Fe2 C11 . 2.018(9) yes
Fe2 C10 . 2.050(9) yes
Fe2 C9 . 2.067(9) yes
Fe2 C8 . 2.059(9) yes
Fe2 C7 . 2.05(1) yes
P C11 . 1.808(9) yes
P O6 . 1.567(7) yes
P O5 . 1.496(7) yes
P O4 3_554 1.525(6) yes
C7 C11 . 1.404(12) yes
C7 C8 . 1.452(11) yes
C8 C9 . 1.384(13) yes
C9 C10 . 1.444(12) yes
C10 C11 . 1.456(12) yes
C12 C16 . 1.426(13) yes
C12 C13 . 1.394(13) yes
C13 C14 . 1.427(14) yes
C14 C15 . 1.447(14) yes
C15 C16 . 1.406(14) yes
